data_4349797
loop_
_publ_author_name
'Lin, Xiao-Yan'
'Zhao, Li-Ming'
'Wang, Dao-Hua'
'Wang, Yu-Kang'
'Li, Min'
'Li, Hao-Hong'
'Chen, Zhi-Rong'

_publ_section_title
;
 Structural diversities of squarate-based complexes: photocurrent
 responses and thermochromic behaviours enchanced by viologens
;
_journal_issue 1
_journal_name_full 'Inorganic Chemistry Frontiers'
_journal_page_first 189
_journal_paper_doi 10.1039/C7QI00672A
_journal_volume 5
_journal_year 2018
_chemical_formula_moiety C5O8Pr
_chemical_formula_sum 'C5 O8 Pr'
_chemical_formula_weight 328.96
_space_group_IT_number 14
_space_group_name_Hall '-P 2ybc'
_space_group_name_H-M_alt 'P 1 21/c 1'
_symmetry_cell_setting monoclinic
_symmetry_space_group_name_H-M 'P 1 21/c 1'
_atom_sites_solution_primary direct
_atom_sites_solution_secondary difmap
_audit_creation_method SHELXL-97
_audit_update_record
;
2010-12-07 deposited with the CCDC.
2017-11-15 downloaded from the CCDC.
;
_cell_angle_alpha 90.00
_cell_angle_beta 118.60(3)
_cell_angle_gamma 90.00
_cell_formula_units_Z 4
_cell_length_a 9.5960(19)
_cell_length_b 9.923(2)
_cell_length_c 10.004(2)
_cell_measurement_reflns_used 3260
_cell_measurement_temperature 173(2)
_cell_measurement_theta_max 27.4932
_cell_measurement_theta_min 3.0974
_cell_volume 836.4(4)
_computing_cell_refinement 'CrystalClear (Rigaku Inc., 2007)'
_computing_data_collection 'CrystalClear (Rigaku Inc., 2007)'
_computing_data_reduction 'CrystalClear (Rigaku Inc., 2007)'
_computing_molecular_graphics 'ORTEX (P.McArdle, 1995)'
_computing_publication_material 'SHELXL-97/2 (Sheldrick,1997)')'
_computing_structure_refinement 'SHELXL-97 (Sheldrick, 1997)'
_computing_structure_solution 'SHELXS-97 (Sheldrick, 1990)'
_diffrn_ambient_temperature 173(2)
_diffrn_detector_area_resol_mean None
_diffrn_measured_fraction_theta_full 0.988
_diffrn_measured_fraction_theta_max 0.988
_diffrn_measurement_device_type CCD
_diffrn_measurement_method dtprofit.ref
_diffrn_radiation_monochromator graphite
_diffrn_radiation_source 'fine-focus sealed tube'
_diffrn_radiation_type MoK\a
_diffrn_radiation_wavelength 0.71073
_diffrn_reflns_av_R_equivalents 0.0473
_diffrn_reflns_av_sigmaI/netI 0.0296
_diffrn_reflns_limit_h_max 9
_diffrn_reflns_limit_h_min -12
_diffrn_reflns_limit_k_max 12
_diffrn_reflns_limit_k_min -11
_diffrn_reflns_limit_l_max 12
_diffrn_reflns_limit_l_min -12
_diffrn_reflns_number 6120
_diffrn_reflns_theta_full 27.49
_diffrn_reflns_theta_max 27.49
_diffrn_reflns_theta_min 3.17
_diffrn_standards_decay_% 'not measured'
_diffrn_standards_interval_count 'not measured'
_diffrn_standards_interval_time 'not measured'
_diffrn_standards_number None
_exptl_absorpt_coefficient_mu 5.843
_exptl_absorpt_correction_T_max 1.0000
_exptl_absorpt_correction_T_min 0.5719
_exptl_absorpt_correction_type multi-scan
_exptl_crystal_colour Green
_exptl_crystal_density_diffrn 2.613
_exptl_crystal_density_method 'not measured'
_exptl_crystal_description Block
_exptl_crystal_F_000 612
_exptl_crystal_size_max 0.2000
_exptl_crystal_size_mid 0.2000
_exptl_crystal_size_min 0.2000
_refine_diff_density_max 1.613
_refine_diff_density_min -1.018
_refine_diff_density_rms 0.210
_refine_ls_extinction_coef 0.0153(15)
_refine_ls_extinction_expression Fc^*^=kFc[1+0.001xFc^2^\l^3^/sin(2\q)]^-1/4^
_refine_ls_extinction_method SHELXL
_refine_ls_goodness_of_fit_ref 0.968
_refine_ls_hydrogen_treatment constr
_refine_ls_matrix_type full
_refine_ls_number_parameters 128
_refine_ls_number_reflns 1885
_refine_ls_number_restraints 0
_refine_ls_restrained_S_all 0.968
_refine_ls_R_factor_all 0.0302
_refine_ls_R_factor_gt 0.0297
_refine_ls_shift/su_max 0.001
_refine_ls_shift/su_mean 0.000
_refine_ls_structure_factor_coef Fsqd
_refine_ls_weighting_details 'calc w=1/[\s^2^(Fo^2^)+(0.1000P)^2^+0.0000P] where P=(Fo^2^+2Fc^2^)/3'
_refine_ls_weighting_scheme calc
_refine_ls_wR_factor_gt 0.1042
_refine_ls_wR_factor_ref 0.1053
_reflns_number_gt 1854
_reflns_number_total 1885
_reflns_threshold_expression >2sigma(I)
_cod_data_source_file c7qi00672a2.cif
_cod_data_source_block platon
_cod_depositor_comments
;
The following automatic conversions were performed:

data item '_exptl_absorpt_correction_type' value 'Multi-scan' was
changed to 'multi-scan' in accordance with the
/home/saulius/struct/COD-crude-data/automatic-downloads/DataCite-retrospective/RSC/depositions/lib/dictionaries/cif_core.dic
dictionary named 'cif_core.dic' version 2.4.2 last updated on
2011-04-26.

data item '_refine_ls_hydrogen_treatment' value 'Constr' was changed
to 'constr' in accordance with the
/home/saulius/struct/COD-crude-data/automatic-downloads/DataCite-retrospective/RSC/depositions/lib/dictionaries/cif_core.dic
dictionary named 'cif_core.dic' version 2.4.2 last updated on
2011-04-26.

data item '_symmetry_cell_setting' value 'Monoclinic' was changed to
'monoclinic' in accordance with the
/home/saulius/struct/COD-crude-data/automatic-downloads/DataCite-retrospective/RSC/depositions/lib/dictionaries/cif_core.dic
dictionary named 'cif_core.dic' version 2.4.2 last updated on
2011-04-26.

Automatic conversion script
Id: cif_fix_values 6909 2019-04-08 15:41:33Z antanas 
;
_cod_original_cell_volume 836.4(3)
_cod_original_sg_symbol_H-M P21/c
_cod_original_formula_sum C5O8Pr
_cod_database_code 4349797

loop_
_symmetry_equiv_pos_as_xyz
'x, y, z'
'-x, y+1/2, -z+1/2'
'-x, -y, -z'
'x, -y-1/2, z-1/2'

loop_
_atom_site_label
_atom_site_type_symbol
_atom_site_fract_x
_atom_site_fract_y
_atom_site_fract_z
_atom_site_U_iso_or_equiv
_atom_site_adp_type
_atom_site_occupancy
_atom_site_symmetry_multiplicity
_atom_site_calc_flag
Pr1 Pr 0.24180(2) 0.051988(18) 0.371740(18) 0.01147(18) Uani 1 1 d
O8 O 0.1992(5) 0.0471(3) 0.5946(4) 0.0283(8) Uani 1 1 d
O4 O 0.0429(3) 0.1732(3) 0.1421(3) 0.0225(6) Uani 1 1 d
O7 O 0.4925(3) 0.0942(3) 0.5939(3) 0.0210(5) Uani 1 1 d
O5 O 0.3857(3) 0.1699(3) 0.2603(3) 0.0238(6) Uani 1 1 d
O2 O 0.1738(3) -0.0817(3) 0.1359(3) 0.0237(6) Uani 1 1 d
O1 O 0.2529(4) -0.1856(3) 0.4511(3) 0.0230(6) Uani 1 1 d
O9 O 0.0294(3) 0.0156(4) 0.6861(3) 0.0240(6) Uani 1 1 d
O6 O 0.2106(4) 0.2882(3) 0.4329(4) 0.0380(8) Uani 1 1 d
C1 C 0.3287(4) -0.2444(4) 0.5756(4) 0.0183(6) Uani 1 1 d
C2 C 0.2913(5) -0.1521(4) 0.1564(4) 0.0177(7) Uani 1 1 d
C3 C 0.5071(4) 0.2364(4) 0.2944(4) 0.0186(7) Uani 1 1 d
C4 C 0.5507(4) 0.1597(3) 0.7183(4) 0.0171(7) Uani 1 1 d
C5 C 0.0670(4) 0.0173(4) 0.5813(4) 0.0183(7) Uani 1 1 d

loop_
_atom_site_aniso_label
_atom_site_aniso_U_11
_atom_site_aniso_U_22
_atom_site_aniso_U_33
_atom_site_aniso_U_23
_atom_site_aniso_U_13
_atom_site_aniso_U_12
Pr1 0.0128(2) 0.0146(2) 0.0091(2) -0.00017(4) 0.00697(15) -0.00135(5)
O8 0.0254(18) 0.042(2) 0.0237(16) -0.0048(10) 0.0168(15) -0.0072(11)
O4 0.0234(13) 0.0223(13) 0.0199(13) 0.0002(10) 0.0090(11) 0.0032(10)
O7 0.0198(12) 0.0261(15) 0.0159(12) -0.0071(10) 0.0076(10) 0.0007(11)
O5 0.0203(12) 0.0296(14) 0.0222(14) 0.0047(10) 0.0105(11) -0.0056(10)
O2 0.0210(13) 0.0276(13) 0.0176(14) -0.0080(11) 0.0053(11) 0.0064(12)
O1 0.0251(13) 0.0269(14) 0.0154(13) 0.0077(10) 0.0084(11) -0.0009(11)
O9 0.0212(13) 0.0385(16) 0.0186(13) 0.0004(12) 0.0147(11) -0.0012(13)
O6 0.054(2) 0.0340(19) 0.0229(15) -0.0020(11) 0.0158(15) 0.0130(15)
C1 0.0215(16) 0.0182(15) 0.0184(14) 0.0032(13) 0.0123(13) 0.0005(13)
C2 0.0193(15) 0.0210(19) 0.0136(14) -0.0032(12) 0.0085(13) -0.0016(13)
C3 0.0232(18) 0.0176(17) 0.0207(15) 0.0078(14) 0.0151(15) 0.0030(13)
C4 0.0169(17) 0.0188(17) 0.0155(16) -0.0046(11) 0.0077(14) 0.0005(12)
C5 0.0216(17) 0.0193(15) 0.0194(18) -0.0004(13) 0.0143(15) 0.0008(14)

loop_
_atom_type_symbol
_atom_type_description
_atom_type_scat_dispersion_real
_atom_type_scat_dispersion_imag
_atom_type_scat_source
C C 0.0033 0.0016 'International Tables Vol C Tables 4.2.6.8 and 6.1.1.4'
H H 0.0000 0.0000 'International Tables Vol C Tables 4.2.6.8 and 6.1.1.4'
N N 0.0061 0.0033 'International Tables Vol C Tables 4.2.6.8 and 6.1.1.4'
O O 0.0106 0.0060 'International Tables Vol C Tables 4.2.6.8 and 6.1.1.4'
Pr Pr -0.2180 2.8214 'International Tables Vol C Tables 4.2.6.8 and 6.1.1.4'

loop_
_geom_angle_atom_site_label_1
_geom_angle_atom_site_label_2
_geom_angle_atom_site_label_3
_geom_angle
_geom_angle_site_symmetry_1
_geom_angle_site_symmetry_3
O7 Pr1 O5 78.73(9) . .
O7 Pr1 O8 72.04(12) . .
O5 Pr1 O8 143.07(11) . .
O7 Pr1 O9 137.63(9) . 3_556
O5 Pr1 O9 141.52(10) . 3_556
O8 Pr1 O9 65.97(12) . 3_556
O7 Pr1 O1 89.96(10) . .
O5 Pr1 O1 130.91(10) . .
O8 Pr1 O1 71.92(10) . .
O9 Pr1 O1 72.27(11) 3_556 .
O7 Pr1 O6 78.03(11) . .
O5 Pr1 O6 79.72(11) . .
O8 Pr1 O6 72.62(11) . .
O9 Pr1 O6 94.36(12) 3_556 .
O1 Pr1 O6 144.52(12) . .
O7 Pr1 O4 139.13(10) . .
O5 Pr1 O4 72.45(9) . .
O8 Pr1 O4 117.51(11) . .
O9 Pr1 O4 70.01(10) 3_556 .
O1 Pr1 O4 130.86(9) . .
O6 Pr1 O4 68.91(10) . .
O7 Pr1 O2 131.06(9) . .
O5 Pr1 O2 76.91(11) . .
O8 Pr1 O2 139.84(11) . .
O9 Pr1 O2 82.28(10) 3_556 .
O1 Pr1 O2 75.50(10) . .
O6 Pr1 O2 136.54(10) . .
O4 Pr1 O2 69.32(10) . .
O7 Pr1 O7 61.88(11) . 3_656
O5 Pr1 O7 68.03(9) . 3_656
O8 Pr1 O7 114.52(11) . 3_656
O9 Pr1 O7 132.90(9) 3_556 3_656
O1 Pr1 O7 64.61(10) . 3_656
O6 Pr1 O7 131.99(11) . 3_656
O4 Pr1 O7 127.89(9) . 3_656
O2 Pr1 O7 69.75(9) . 3_656
C5 O8 Pr1 120.8(3) . .
C4 O7 Pr1 140.3(2) . .
C4 O7 Pr1 101.3(2) . 3_656
Pr1 O7 Pr1 118.12(11) . 3_656
C3 O5 Pr1 142.4(2) . .
C2 O2 Pr1 109.4(2) . .
C1 O1 Pr1 133.0(3) . .
C5 O9 Pr1 119.8(2) . 3_556
O1 C1 C2 134.8(4) . 4_556
O1 C1 C3 135.7(3) . 3_656
C2 C1 C3 89.5(3) 4_556 3_656
O2 C2 C4 131.5(3) . 3_656
O2 C2 C1 137.9(4) . 4
C4 C2 C1 90.6(3) 3_656 4
O5 C3 C4 134.6(3) . 4_565
O5 C3 C1 137.1(3) . 3_656
C4 C3 C1 88.3(3) 4_565 3_656
O7 C4 C2 127.9(3) . 3_656
O7 C4 C3 140.5(3) . 4_566
C2 C4 C3 91.6(3) 3_656 4_566
O8 C5 O9 126.5(4) . .
O8 C5 C5 117.0(4) . 3_556
O9 C5 C5 116.4(4) . 3_556

loop_
_geom_bond_atom_site_label_1
_geom_bond_atom_site_label_2
_geom_bond_distance
_geom_bond_site_symmetry_2
Pr1 O7 2.405(3) .
Pr1 O5 2.448(3) .
Pr1 O8 2.452(3) .
Pr1 O9 2.473(3) 3_556
Pr1 O1 2.474(3) .
Pr1 O6 2.477(3) .
Pr1 O4 2.484(3) .
Pr1 O2 2.506(3) .
Pr1 O7 2.808(3) 3_656
O8 C5 1.247(5) .
O7 C4 1.272(5) .
O7 Pr1 2.808(3) 3_656
O5 C3 1.236(4) .
O2 C2 1.257(5) .
O1 C1 1.246(4) .
O9 C5 1.262(5) .
O9 Pr1 2.473(3) 3_556
C1 C2 1.454(5) 4_556
C1 C3 1.490(5) 3_656
C2 C4 1.434(5) 3_656
C2 C1 1.454(5) 4
C3 C4 1.457(5) 4_565
C3 C1 1.490(5) 3_656
C4 C2 1.434(5) 3_656
C4 C3 1.457(5) 4_566
C5 C5 1.553(7) 3_556

loop_
_geom_torsion_atom_site_label_1
_geom_torsion_atom_site_label_2
_geom_torsion_atom_site_label_3
_geom_torsion_atom_site_label_4
_geom_torsion
_geom_torsion_site_symmetry_1
_geom_torsion_site_symmetry_4
O7 Pr1 O8 C5 -175.6(3) . .
O5 Pr1 O8 C5 145.0(3) . .
O9 Pr1 O8 C5 -1.4(3) 3_556 .
O1 Pr1 O8 C5 -79.5(3) . .
O6 Pr1 O8 C5 101.7(3) . .
O4 Pr1 O8 C5 47.7(3) . .
O2 Pr1 O8 C5 -42.2(4) . .
O7 Pr1 O8 C5 -129.4(3) 3_656 .
O5 Pr1 O7 C4 115.8(4) . .
O8 Pr1 O7 C4 -41.3(4) . .
O9 Pr1 O7 C4 -49.2(5) 3_556 .
O1 Pr1 O7 C4 -112.3(4) . .
O6 Pr1 O7 C4 34.1(4) . .
O4 Pr1 O7 C4 70.2(4) . .
O2 Pr1 O7 C4 177.1(4) . .
O7 Pr1 O7 C4 -173.2(5) 3_656 .
O5 Pr1 O7 Pr1 -70.97(12) . 3_656
O8 Pr1 O7 Pr1 131.90(15) . 3_656
O9 Pr1 O7 Pr1 124.02(15) 3_556 3_656
O1 Pr1 O7 Pr1 60.93(13) . 3_656
O6 Pr1 O7 Pr1 -152.70(15) . 3_656
O4 Pr1 O7 Pr1 -116.54(15) . 3_656
O2 Pr1 O7 Pr1 -9.6(2) . 3_656
O7 Pr1 O7 Pr1 0.0 3_656 3_656
O7 Pr1 O5 C3 -11.4(4) . .
O8 Pr1 O5 C3 26.5(5) . .
O9 Pr1 O5 C3 152.3(4) 3_556 .
O1 Pr1 O5 C3 -91.4(4) . .
O6 Pr1 O5 C3 68.3(4) . .
O4 Pr1 O5 C3 139.2(4) . .
O2 Pr1 O5 C3 -148.6(4) . .
O7 Pr1 O5 C3 -75.5(4) 3_656 .
O7 Pr1 O2 C2 12.6(3) . .
O5 Pr1 O2 C2 74.7(3) . .
O8 Pr1 O2 C2 -100.8(3) . .
O9 Pr1 O2 C2 -137.9(3) 3_556 .
O1 Pr1 O2 C2 -64.3(3) . .
O6 Pr1 O2 C2 133.9(3) . .
O4 Pr1 O2 C2 150.6(3) . .
O7 Pr1 O2 C2 3.6(2) 3_656 .
O7 Pr1 O1 C1 19.8(3) . .
O5 Pr1 O1 C1 94.8(4) . .
O8 Pr1 O1 C1 -51.3(3) . .
O9 Pr1 O1 C1 -121.1(4) 3_556 .
O6 Pr1 O1 C1 -49.2(4) . .
O4 Pr1 O1 C1 -162.4(3) . .
O2 Pr1 O1 C1 152.5(4) . .
O7 Pr1 O1 C1 78.4(3) 3_656 .
Pr1 O1 C1 C2 138.2(4) . 4_556
Pr1 O1 C1 C3 -39.8(6) . 3_656
Pr1 O2 C2 C4 -4.3(5) . 3_656
Pr1 O2 C2 C1 174.2(4) . 4
Pr1 O5 C3 C4 -152.6(3) . 4_565
Pr1 O5 C3 C1 29.8(8) . 3_656
Pr1 O7 C4 C2 170.8(3) . 3_656
Pr1 O7 C4 C2 -3.1(4) 3_656 3_656
Pr1 O7 C4 C3 -11.4(8) . 4_566
Pr1 O7 C4 C3 174.7(5) 3_656 4_566
Pr1 O8 C5 O9 -177.6(3) . .
Pr1 O8 C5 C5 0.5(6) . 3_556
Pr1 O9 C5 O8 -178.9(3) 3_556 .
Pr1 O9 C5 C5 3.1(6) 3_556 3_556
